data_1519397
loop_
_publ_author_name
'Smiles, Danil E.'
'Wu, Guang'
'Kaltsoyannis, Nikolas'
'Hayton, Trevor W.'

_publ_section_title
;
 Thorium--ligand multiple bonds via reductive deprotection of a trityl
 group
;
_journal_issue 7
_journal_name_full 'Chem. Sci.'
_journal_page_first 3891
_journal_paper_doi 10.1039/C5SC01248A
_journal_volume 6
_journal_year 2015
_chemical_formula_sum 'C30 H78 K N3 O6 S Si6 Th'
_chemical_formula_weight 1048.69
_chemical_name_systematic
; 
 ? 
;
_space_group_IT_number 2
_symmetry_cell_setting triclinic
_symmetry_space_group_name_Hall '-P 1'
_symmetry_space_group_name_H-M 'P -1'
_atom_sites_solution_hydrogens geom
_atom_sites_solution_primary direct
_atom_sites_solution_secondary difmap
_audit_creation_method SHELXL-97
_audit_update_record
;
2015-04-02 deposited with the CCDC.
2015-04-30 downloaded from the CCDC.
;
_cell_angle_alpha 91.554(2)
_cell_angle_beta 105.863(2)
_cell_angle_gamma 92.564(2)
_cell_formula_units_Z 4
_cell_length_a 12.7484(16)
_cell_length_b 18.891(2)
_cell_length_c 21.817(3)
_cell_measurement_temperature 100(2)
_cell_volume 5044.8(11)
_computing_structure_refinement 'SHELXL-97 (Sheldrick, 2008)'
_computing_structure_solution 'SHELXS-97 (Sheldrick, 2008)'
_diffrn_ambient_temperature 100(2)
_diffrn_measured_fraction_theta_full 0.994
_diffrn_measured_fraction_theta_max 0.994
_diffrn_radiation_monochromator graphite
_diffrn_radiation_source 'fine-focus sealed tube'
_diffrn_radiation_type MoK\a
_diffrn_radiation_wavelength 0.71073
_diffrn_reflns_av_R_equivalents 0.0408
_diffrn_reflns_av_sigmaI/netI 0.0566
_diffrn_reflns_limit_h_max 16
_diffrn_reflns_limit_h_min -16
_diffrn_reflns_limit_k_max 25
_diffrn_reflns_limit_k_min -25
_diffrn_reflns_limit_l_max 29
_diffrn_reflns_limit_l_min -27
_diffrn_reflns_number 63038
_diffrn_reflns_theta_full 28.25
_diffrn_reflns_theta_max 28.25
_diffrn_reflns_theta_min 0.97
_exptl_absorpt_coefficient_mu 3.258
_exptl_absorpt_correction_T_max 0.7457
_exptl_absorpt_correction_T_min 0.5857
_exptl_absorpt_correction_type multi-scan
_exptl_absorpt_process_details SADABS
_exptl_crystal_colour colorless
_exptl_crystal_density_diffrn 1.381
_exptl_crystal_density_method 'not measured'
_exptl_crystal_description needle
_exptl_crystal_F_000 2144
_exptl_crystal_size_max 0.1
_exptl_crystal_size_mid 0.02
_exptl_crystal_size_min 0.02
_refine_diff_density_max 4.482
_refine_diff_density_min -1.860
_refine_diff_density_rms 0.132
_refine_ls_extinction_method none
_refine_ls_goodness_of_fit_ref 0.870
_refine_ls_hydrogen_treatment mixed
_refine_ls_matrix_type full
_refine_ls_number_parameters 901
_refine_ls_number_reflns 24802
_refine_ls_number_restraints 0
_refine_ls_restrained_S_all 0.870
_refine_ls_R_factor_all 0.0617
_refine_ls_R_factor_gt 0.0387
_refine_ls_shift/su_max 0.003
_refine_ls_shift/su_mean 0.000
_refine_ls_structure_factor_coef Fsqd
_refine_ls_weighting_details 'calc w=1/[\s^2^(Fo^2^)+(0.1000P)^2^+0.1479P] where P=(Fo^2^+2Fc^2^)/3'
_refine_ls_weighting_scheme calc
_refine_ls_wR_factor_gt 0.1126
_refine_ls_wR_factor_ref 0.1275
_reflns_number_gt 18965
_reflns_number_total 24802
_reflns_threshold_expression >2sigma(I)
_cod_data_source_file c5sc01248a2.cif
_cod_data_source_block complex_7
_cod_depositor_comments
;
The following automatic conversions were performed:

'_symmetry_cell_setting' value 'Triclinic' changed to 'triclinic'
according to
/usr/data/users/saulius/crontab/automatic-downloads/rss-feeds/RSC/lib/dictionaries/cif_core.dic
dictionary named 'cif_core.dic' version 2.4.2 from 2011-04-26.

Automatic conversion script
Id: cif_fix_values 3271 2015-04-21 07:52:19Z andrius 

 Adding full bibliography for 1519391--1519397.cif.
;
_cod_original_cell_volume 5044.9(11)
_cod_original_sg_symbol_H-M P-1
_cod_database_code 1519397

loop_
_symmetry_equiv_pos_as_xyz
'x, y, z'
'-x, -y, -z'

loop_
_atom_site_label
_atom_site_type_symbol
_atom_site_fract_x
_atom_site_fract_y
_atom_site_fract_z
_atom_site_U_iso_or_equiv
_atom_site_adp_type
_atom_site_occupancy
_atom_site_symmetry_multiplicity
_atom_site_calc_flag
_atom_site_refinement_flags
Th1 Th 0.171690(14) 0.731046(9) 0.325433(8) 0.01617(5) Uani 1 1 d .
Th2 Th 0.591113(14) 0.758383(9) 0.843165(8) 0.01498(5) Uani 1 1 d .
N4 N 0.6201(3) 0.7533(2) 0.74120(18) 0.0184(8) Uani 1 1 d .
N2 N 0.1483(3) 0.7300(2) 0.21351(19) 0.0177(8) Uani 1 1 d .
N5 N 0.6509(3) 0.8657(2) 0.90331(19) 0.0164(8) Uani 1 1 d .
N3 N 0.2695(3) 0.6386(2) 0.38023(18) 0.0153(8) Uani 1 1 d .
N1 N 0.1964(3) 0.8432(2) 0.3800(2) 0.0175(8) Uani 1 1 d .
N6 N 0.6115(3) 0.6532(2) 0.90074(18) 0.0160(8) Uani 1 1 d .
S1 S -0.01697(11) 0.69367(7) 0.33198(7) 0.0241(3) Uani 1 1 d .
S2 S 0.38778(11) 0.76899(7) 0.81337(7) 0.0249(3) Uani 1 1 d .
K1 K -0.24687(9) 0.73523(6) 0.34074(5) 0.0203(2) Uani 1 1 d .
K2 K 0.14225(9) 0.78210(6) 0.78237(5) 0.0224(2) Uani 1 1 d .
Si1 Si 0.31212(11) 0.87301(7) 0.43839(7) 0.0188(3) Uani 1 1 d .
Si12 Si 0.52616(12) 0.63980(7) 0.94916(6) 0.0198(3) Uani 1 1 d .
Si11 Si 0.69793(12) 0.58998(7) 0.88959(7) 0.0204(3) Uani 1 1 d .
Si5 Si 0.38452(12) 0.61699(8) 0.35891(7) 0.0211(3) Uani 1 1 d .
Si2 Si 0.08176(12) 0.89219(8) 0.36218(7) 0.0225(3) Uani 1 1 d .
Si6 Si 0.22262(12) 0.58875(8) 0.43374(7) 0.0199(3) Uani 1 1 d .
Si3 Si 0.20417(12) 0.79718(8) 0.17874(7) 0.0209(3) Uani 1 1 d .
Si10 Si 0.76482(12) 0.86670(8) 0.96727(7) 0.0205(3) Uani 1 1 d .
Si4 Si 0.06346(12) 0.66294(8) 0.16832(7) 0.0248(3) Uani 1 1 d .
Si8 Si 0.52133(14) 0.70742(8) 0.68124(7) 0.0260(3) Uani 1 1 d .
Si9 Si 0.57202(12) 0.93821(7) 0.88271(7) 0.0222(3) Uani 1 1 d .
Si7 Si 0.72690(12) 0.79899(8) 0.72346(7) 0.0227(3) Uani 1 1 d .
O4 O -0.2419(3) 0.59557(19) 0.38575(17) 0.0211(7) Uani 1 1 d .
O7 O 0.1214(3) 0.9063(2) 0.70742(17) 0.0257(8) Uani 1 1 d .
O6 O -0.3007(3) 0.8359(2) 0.42552(17) 0.0236(8) Uani 1 1 d .
O12 O 0.1624(3) 0.91482(19) 0.84123(17) 0.0249(8) Uani 1 1 d .
O1 O -0.3315(3) 0.8709(2) 0.29756(17) 0.0251(8) Uani 1 1 d .
O2 O -0.3784(4) 0.7511(2) 0.21430(17) 0.0317(9) Uani 1 1 d .
O5 O -0.1904(3) 0.7151(2) 0.47294(16) 0.0236(8) Uani 1 1 d .
O11 O 0.1131(3) 0.7972(2) 0.90643(17) 0.0284(9) Uani 1 1 d .
O9 O 0.0758(3) 0.6490(2) 0.7168(2) 0.0347(10) Uani 1 1 d .
O3 O -0.3167(4) 0.6191(2) 0.25511(18) 0.0328(9) Uani 1 1 d .
O10 O 0.1233(3) 0.6644(2) 0.8495(2) 0.0336(9) Uani 1 1 d .
O8 O 0.1112(3) 0.7714(2) 0.65153(19) 0.0333(9) Uani 1 1 d .
C3 C 0.2822(5) 0.8989(3) 0.5156(3) 0.0276(12) Uani 1 1 d .
H3A H 0.2303 0.9366 0.5083 0.041 Uiso 1 1 calc R
H3B H 0.3501 0.9161 0.5470 0.041 Uiso 1 1 calc R
H3C H 0.2507 0.8576 0.5319 0.041 Uiso 1 1 calc R
C2 C 0.3865(5) 0.9521(3) 0.4159(3) 0.0277(12) Uani 1 1 d .
H2A H 0.3920 0.9446 0.3723 0.042 Uiso 1 1 calc R
H2B H 0.4600 0.9583 0.4454 0.042 Uiso 1 1 calc R
H2C H 0.3464 0.9947 0.4184 0.042 Uiso 1 1 calc R
C1 C 0.4131(5) 0.8022(3) 0.4553(3) 0.0288(12) Uani 1 1 d .
H1A H 0.3776 0.7584 0.4650 0.043 Uiso 1 1 calc R
H1B H 0.4744 0.8175 0.4920 0.043 Uiso 1 1 calc R
H1C H 0.4400 0.7936 0.4180 0.043 Uiso 1 1 calc R
C5 C -0.0021(4) 0.8730(3) 0.2769(3) 0.0276(12) Uani 1 1 d .
H5A H 0.0350 0.8952 0.2479 0.041 Uiso 1 1 calc R
H5B H -0.0742 0.8922 0.2706 0.041 Uiso 1 1 calc R
H5C H -0.0105 0.8216 0.2680 0.041 Uiso 1 1 calc R
C4 C -0.0065(5) 0.8748(3) 0.4165(3) 0.0356(14) Uani 1 1 d .
H4A H -0.0175 0.8235 0.4198 0.053 Uiso 1 1 calc R
H4B H -0.0773 0.8953 0.3993 0.053 Uiso 1 1 calc R
H4C H 0.0291 0.8963 0.4589 0.053 Uiso 1 1 calc R
C6 C 0.1131(5) 0.9904(3) 0.3667(3) 0.0343(13) Uani 1 1 d .
H6A H 0.1486 1.0060 0.4110 0.052 Uiso 1 1 calc R
H6B H 0.0451 1.0147 0.3511 0.052 Uiso 1 1 calc R
H6C H 0.1620 1.0018 0.3402 0.052 Uiso 1 1 calc R
C8 C 0.2781(5) 0.8655(3) 0.2409(3) 0.0303(13) Uani 1 1 d .
H8A H 0.2260 0.8873 0.2604 0.046 Uiso 1 1 calc R
H8B H 0.3135 0.9021 0.2212 0.046 Uiso 1 1 calc R
H8C H 0.3335 0.8430 0.2738 0.046 Uiso 1 1 calc R
C7 C 0.3086(5) 0.7678(3) 0.1381(3) 0.0283(12) Uani 1 1 d .
H7A H 0.3709 0.7498 0.1698 0.042 Uiso 1 1 calc R
H7B H 0.3336 0.8081 0.1175 0.042 Uiso 1 1 calc R
H7C H 0.2757 0.7301 0.1059 0.042 Uiso 1 1 calc R
C9 C 0.0983(5) 0.8428(3) 0.1187(3) 0.0311(13) Uani 1 1 d .
H9A H 0.0617 0.8092 0.0836 0.047 Uiso 1 1 calc R
H9B H 0.1331 0.8824 0.1020 0.047 Uiso 1 1 calc R
H9C H 0.0445 0.8610 0.1389 0.047 Uiso 1 1 calc R
C10 C 0.0955(5) 0.6378(4) 0.0917(3) 0.0350(14) Uani 1 1 d .
H10A H 0.0914 0.6795 0.0655 0.053 Uiso 1 1 calc R
H10B H 0.0426 0.6005 0.0684 0.053 Uiso 1 1 calc R
H10C H 0.1693 0.6204 0.1012 0.053 Uiso 1 1 calc R
C12 C 0.0774(6) 0.5789(3) 0.2135(3) 0.0387(15) Uani 1 1 d .
H12A H 0.1543 0.5676 0.2270 0.058 Uiso 1 1 calc R
H12B H 0.0345 0.5400 0.1860 0.058 Uiso 1 1 calc R
H12C H 0.0505 0.5855 0.2512 0.058 Uiso 1 1 calc R
C11 C -0.0827(5) 0.6862(4) 0.1469(3) 0.0405(16) Uani 1 1 d .
H11A H -0.1034 0.6984 0.1858 0.061 Uiso 1 1 calc R
H11B H -0.1290 0.6455 0.1243 0.061 Uiso 1 1 calc R
H11C H -0.0925 0.7268 0.1192 0.061 Uiso 1 1 calc R
C14 C 0.5141(4) 0.6246(3) 0.4247(3) 0.0281(12) Uani 1 1 d .
H14A H 0.5137 0.6663 0.4524 0.042 Uiso 1 1 calc R
H14B H 0.5763 0.6296 0.4067 0.042 Uiso 1 1 calc R
H14C H 0.5203 0.5819 0.4498 0.042 Uiso 1 1 calc R
C13 C 0.4071(5) 0.6810(4) 0.2992(3) 0.0386(15) Uani 1 1 d .
H13A H 0.3479 0.6739 0.2596 0.058 Uiso 1 1 calc R
H13B H 0.4771 0.6730 0.2904 0.058 Uiso 1 1 calc R
H13C H 0.4079 0.7296 0.3163 0.058 Uiso 1 1 calc R
C15 C 0.3724(5) 0.5262(4) 0.3211(3) 0.0426(16) Uani 1 1 d .
H15A H 0.3436 0.4925 0.3465 0.064 Uiso 1 1 calc R
H15B H 0.4446 0.5125 0.3188 0.064 Uiso 1 1 calc R
H15C H 0.3228 0.5259 0.2779 0.064 Uiso 1 1 calc R
C17 C 0.1112(4) 0.5215(3) 0.3934(3) 0.0273(12) Uani 1 1 d .
H17A H 0.0531 0.5450 0.3631 0.041 Uiso 1 1 calc R
H17B H 0.0815 0.4989 0.4255 0.041 Uiso 1 1 calc R
H17C H 0.1407 0.4855 0.3706 0.041 Uiso 1 1 calc R
C16 C 0.1713(5) 0.6468(3) 0.4885(3) 0.0332(14) Uani 1 1 d .
H16A H 0.2321 0.6766 0.5155 0.050 Uiso 1 1 calc R
H16B H 0.1384 0.6173 0.5153 0.050 Uiso 1 1 calc R
H16C H 0.1163 0.6770 0.4633 0.050 Uiso 1 1 calc R
C18 C 0.3316(5) 0.5380(4) 0.4878(3) 0.0371(15) Uani 1 1 d .
H18A H 0.3579 0.5029 0.4624 0.056 Uiso 1 1 calc R
H18B H 0.3013 0.5138 0.5188 0.056 Uiso 1 1 calc R
H18C H 0.3924 0.5709 0.5103 0.056 Uiso 1 1 calc R
C26 C -0.1859(4) 0.6433(3) 0.4921(2) 0.0242(11) Uani 1 1 d .
H26A H -0.2582 0.6258 0.4958 0.029 Uiso 1 1 calc R
H26B H -0.1319 0.6401 0.5341 0.029 Uiso 1 1 calc R
C23 C -0.3200(5) 0.5495(3) 0.2801(3) 0.0298(12) Uani 1 1 d .
H23A H -0.3150 0.5129 0.2479 0.036 Uiso 1 1 calc R
H23B H -0.3894 0.5404 0.2915 0.036 Uiso 1 1 calc R
C24 C -0.2247(4) 0.5474(3) 0.3383(3) 0.0252(11) Uani 1 1 d .
H24A H -0.2189 0.4988 0.3543 0.030 Uiso 1 1 calc R
H24B H -0.1561 0.5613 0.3278 0.030 Uiso 1 1 calc R
C27 C -0.2418(5) 0.7573(3) 0.5100(2) 0.0250(11) Uani 1 1 d .
H27A H -0.2033 0.7547 0.5559 0.030 Uiso 1 1 calc R
H27B H -0.3185 0.7394 0.5034 0.030 Uiso 1 1 calc R
C30 C -0.3837(5) 0.9070(3) 0.3392(3) 0.0299(12) Uani 1 1 d .
H30A H -0.4550 0.8824 0.3368 0.036 Uiso 1 1 calc R
H30B H -0.3968 0.9562 0.3259 0.036 Uiso 1 1 calc R
C28 C -0.2386(5) 0.8319(3) 0.4902(2) 0.0252(11) Uani 1 1 d .
H28A H -0.2689 0.8627 0.5179 0.030 Uiso 1 1 calc R
H28B H -0.1620 0.8488 0.4950 0.030 Uiso 1 1 calc R
C25 C -0.1531(4) 0.5989(3) 0.4422(2) 0.0239(11) Uani 1 1 d .
H25A H -0.0869 0.6207 0.4335 0.029 Uiso 1 1 calc R
H25B H -0.1371 0.5506 0.4574 0.029 Uiso 1 1 calc R
C29 C -0.3118(5) 0.9076(3) 0.4061(3) 0.0292(12) Uani 1 1 d .
H29A H -0.2392 0.9302 0.4083 0.035 Uiso 1 1 calc R
H29B H -0.3445 0.9351 0.4348 0.035 Uiso 1 1 calc R
C21 C -0.3694(5) 0.6958(3) 0.1706(3) 0.0301(13) Uani 1 1 d .
H21A H -0.2949 0.6979 0.1649 0.036 Uiso 1 1 calc R
H21B H -0.4221 0.7018 0.1285 0.036 Uiso 1 1 calc R
C20 C -0.3575(5) 0.8187(3) 0.1937(3) 0.0297(12) Uani 1 1 d .
H20A H -0.3964 0.8222 0.1481 0.036 Uiso 1 1 calc R
H20B H -0.2782 0.8271 0.1990 0.036 Uiso 1 1 calc R
C22 C -0.3922(5) 0.6267(3) 0.1953(3) 0.0345(14) Uani 1 1 d .
H22A H -0.4675 0.6240 0.1998 0.041 Uiso 1 1 calc R
H22B H -0.3860 0.5880 0.1653 0.041 Uiso 1 1 calc R
C19 C -0.3959(6) 0.8722(3) 0.2327(3) 0.0362(14) Uani 1 1 d .
H19A H -0.3890 0.9200 0.2162 0.043 Uiso 1 1 calc R
H19B H -0.4738 0.8614 0.2301 0.043 Uiso 1 1 calc R
C31 C 0.6790(5) 0.8580(3) 0.6546(3) 0.0336(14) Uani 1 1 d .
H31A H 0.6406 0.8290 0.6164 0.050 Uiso 1 1 calc R
H31B H 0.7421 0.8839 0.6467 0.050 Uiso 1 1 calc R
H31C H 0.6294 0.8918 0.6646 0.050 Uiso 1 1 calc R
C32 C 0.8319(5) 0.7422(4) 0.7045(3) 0.0416(17) Uani 1 1 d .
H32A H 0.8671 0.7159 0.7420 0.062 Uiso 1 1 calc R
H32B H 0.8871 0.7723 0.6925 0.062 Uiso 1 1 calc R
H32C H 0.7965 0.7087 0.6690 0.062 Uiso 1 1 calc R
C33 C 0.8075(5) 0.8570(4) 0.7927(3) 0.0457(18) Uani 1 1 d .
H33A H 0.7584 0.8879 0.8071 0.069 Uiso 1 1 calc R
H33B H 0.8626 0.8862 0.7796 0.069 Uiso 1 1 calc R
H33C H 0.8438 0.8274 0.8276 0.069 Uiso 1 1 calc R
C36 C 0.4606(5) 0.6298(3) 0.7147(3) 0.0317(13) Uani 1 1 d .
H36A H 0.5187 0.5991 0.7356 0.048 Uiso 1 1 calc R
H36B H 0.4074 0.6028 0.6800 0.048 Uiso 1 1 calc R
H36C H 0.4241 0.6471 0.7458 0.048 Uiso 1 1 calc R
C34 C 0.5779(7) 0.6684(4) 0.6170(3) 0.061(3) Uani 1 1 d .
H34A H 0.6020 0.7068 0.5939 0.092 Uiso 1 1 calc R
H34B H 0.5209 0.6381 0.5873 0.092 Uiso 1 1 calc R
H34C H 0.6399 0.6401 0.6366 0.092 Uiso 1 1 calc R
C35 C 0.4079(5) 0.7647(4) 0.6417(3) 0.0459(17) Uani 1 1 d .
H35A H 0.3786 0.7871 0.6742 0.069 Uiso 1 1 calc R
H35B H 0.3498 0.7355 0.6117 0.069 Uiso 1 1 calc R
H35C H 0.4360 0.8015 0.6186 0.069 Uiso 1 1 calc R
C37 C 0.5269(5) 0.9415(3) 0.7926(3) 0.0323(13) Uani 1 1 d .
H37A H 0.5904 0.9530 0.7769 0.048 Uiso 1 1 calc R
H37B H 0.4736 0.9779 0.7801 0.048 Uiso 1 1 calc R
H37C H 0.4934 0.8952 0.7743 0.048 Uiso 1 1 calc R
C38 C 0.4504(5) 0.9369(3) 0.9153(3) 0.0367(15) Uani 1 1 d .
H38A H 0.4013 0.8958 0.8968 0.055 Uiso 1 1 calc R
H38B H 0.4117 0.9805 0.9045 0.055 Uiso 1 1 calc R
H38C H 0.4746 0.9338 0.9618 0.055 Uiso 1 1 calc R
C39 C 0.6486(6) 1.0260(3) 0.9114(4) 0.0420(16) Uani 1 1 d .
H39A H 0.6803 1.0261 0.9577 0.063 Uiso 1 1 calc R
H39B H 0.5982 1.0644 0.9009 0.063 Uiso 1 1 calc R
H39C H 0.7070 1.0331 0.8905 0.063 Uiso 1 1 calc R
C42 C 0.8763(4) 0.9346(3) 0.9650(3) 0.0294(12) Uani 1 1 d .
H42A H 0.8999 0.9260 0.9264 0.044 Uiso 1 1 calc R
H42B H 0.9383 0.9308 1.0027 0.044 Uiso 1 1 calc R
H42C H 0.8486 0.9822 0.9647 0.044 Uiso 1 1 calc R
C40 C 0.7349(6) 0.8815(4) 1.0463(3) 0.0398(16) Uani 1 1 d .
H40A H 0.7043 0.9280 1.0478 0.060 Uiso 1 1 calc R
H40B H 0.8026 0.8798 1.0808 0.060 Uiso 1 1 calc R
H40C H 0.6821 0.8444 1.0515 0.060 Uiso 1 1 calc R
C41 C 0.8266(5) 0.7785(3) 0.9680(3) 0.0396(15) Uani 1 1 d .
H41A H 0.7720 0.7408 0.9693 0.059 Uiso 1 1 calc R
H41B H 0.8893 0.7769 1.0056 0.059 Uiso 1 1 calc R
H41C H 0.8507 0.7718 0.9294 0.059 Uiso 1 1 calc R
C43 C 0.7659(5) 0.6184(3) 0.8273(3) 0.0289(12) Uani 1 1 d .
H43A H 0.7106 0.6217 0.7864 0.043 Uiso 1 1 calc R
H43B H 0.8183 0.5835 0.8229 0.043 Uiso 1 1 calc R
H43C H 0.8044 0.6648 0.8401 0.043 Uiso 1 1 calc R
C44 C 0.6248(5) 0.5016(3) 0.8615(3) 0.0289(12) Uani 1 1 d .
H44A H 0.5938 0.4829 0.8946 0.043 Uiso 1 1 calc R
H44B H 0.6765 0.4685 0.8526 0.043 Uiso 1 1 calc R
H44C H 0.5660 0.5071 0.8225 0.043 Uiso 1 1 calc R
C45 C 0.8145(5) 0.5750(3) 0.9620(3) 0.0347(14) Uani 1 1 d .
H45A H 0.8482 0.6209 0.9813 0.052 Uiso 1 1 calc R
H45B H 0.8691 0.5476 0.9492 0.052 Uiso 1 1 calc R
H45C H 0.7869 0.5489 0.9930 0.052 Uiso 1 1 calc R
C48 C 0.4990(5) 0.7265(3) 0.9839(3) 0.0264(12) Uani 1 1 d .
H48A H 0.5674 0.7483 1.0115 0.040 Uiso 1 1 calc R
H48B H 0.4468 0.7184 1.0090 0.040 Uiso 1 1 calc R
H48C H 0.4686 0.7581 0.9494 0.040 Uiso 1 1 calc R
C47 C 0.3917(5) 0.5952(3) 0.9054(3) 0.0289(12) Uani 1 1 d .
H47A H 0.3538 0.6252 0.8712 0.043 Uiso 1 1 calc R
H47B H 0.3471 0.5877 0.9350 0.043 Uiso 1 1 calc R
H47C H 0.4037 0.5494 0.8869 0.043 Uiso 1 1 calc R
C46 C 0.5877(5) 0.5854(3) 1.0192(2) 0.0267(12) Uani 1 1 d .
H46A H 0.6114 0.5411 1.0043 0.040 Uiso 1 1 calc R
H46B H 0.5331 0.5746 1.0422 0.040 Uiso 1 1 calc R
H46C H 0.6506 0.6121 1.0478 0.040 Uiso 1 1 calc R
C59 C 0.1452(5) 0.9753(3) 0.8032(3) 0.0312(13) Uani 1 1 d .
H59A H 0.1838 1.0177 0.8283 0.037 Uiso 1 1 calc R
H59B H 0.0662 0.9837 0.7889 0.037 Uiso 1 1 calc R
C58 C 0.1245(5) 0.9221(3) 0.8957(3) 0.0325(13) Uani 1 1 d .
H58A H 0.0437 0.9207 0.8832 0.039 Uiso 1 1 calc R
H58B H 0.1522 0.9681 0.9185 0.039 Uiso 1 1 calc R
C60 C 0.1886(5) 0.9618(3) 0.7457(3) 0.0305(12) Uani 1 1 d .
H60A H 0.1861 1.0053 0.7211 0.037 Uiso 1 1 calc R
H60B H 0.2652 0.9480 0.7598 0.037 Uiso 1 1 calc R
C57 C 0.1645(6) 0.8624(3) 0.9382(3) 0.0382(15) Uani 1 1 d .
H57A H 0.2448 0.8610 0.9474 0.046 Uiso 1 1 calc R
H57B H 0.1461 0.8692 0.9791 0.046 Uiso 1 1 calc R
C49 C 0.1492(5) 0.8938(3) 0.6502(3) 0.0342(14) Uani 1 1 d .
H49A H 0.2275 0.8839 0.6594 0.041 Uiso 1 1 calc R
H49B H 0.1362 0.9361 0.6239 0.041 Uiso 1 1 calc R
C55 C 0.0991(6) 0.6718(4) 0.9086(3) 0.0430(16) Uani 1 1 d .
H55A H 0.1243 0.6307 0.9348 0.052 Uiso 1 1 calc R
H55B H 0.0192 0.6738 0.9017 0.052 Uiso 1 1 calc R
C52 C 0.1046(6) 0.6469(3) 0.6587(3) 0.0418(16) Uani 1 1 d .
H52A H 0.0761 0.6017 0.6347 0.050 Uiso 1 1 calc R
H52B H 0.1851 0.6499 0.6673 0.050 Uiso 1 1 calc R
C53 C 0.1228(5) 0.5946(3) 0.7583(4) 0.0416(16) Uani 1 1 d .
H53A H 0.2034 0.6009 0.7702 0.050 Uiso 1 1 calc R
H53B H 0.1012 0.5476 0.7363 0.050 Uiso 1 1 calc R
C51 C 0.0567(5) 0.7085(3) 0.6201(3) 0.0375(15) Uani 1 1 d .
H51A H 0.0663 0.7040 0.5767 0.045 Uiso 1 1 calc R
H51B H -0.0225 0.7093 0.6163 0.045 Uiso 1 1 calc R
C54 C 0.0841(5) 0.5985(3) 0.8165(4) 0.0424(16) Uani 1 1 d .
H54A H 0.0033 0.5948 0.8047 0.051 Uiso 1 1 calc R
H54B H 0.1118 0.5589 0.8442 0.051 Uiso 1 1 calc R
C50 C 0.0808(5) 0.8318(4) 0.6151(3) 0.0371(15) Uani 1 1 d .
H50A H 0.0025 0.8395 0.6095 0.045 Uiso 1 1 calc R
H50B H 0.0929 0.8250 0.5725 0.045 Uiso 1 1 calc R
C56 C 0.1562(6) 0.7391(4) 0.9421(3) 0.0427(16) Uani 1 1 d .
H56A H 0.1456 0.7435 0.9853 0.051 Uiso 1 1 calc R
H56B H 0.2356 0.7382 0.9466 0.051 Uiso 1 1 calc R

loop_
_atom_site_aniso_label
_atom_site_aniso_U_11
_atom_site_aniso_U_22
_atom_site_aniso_U_33
_atom_site_aniso_U_23
_atom_site_aniso_U_13
_atom_site_aniso_U_12
Th1 0.01722(10) 0.01520(9) 0.01588(9) 0.00348(7) 0.00383(7) 0.00137(7)
Th2 0.01869(10) 0.01416(9) 0.01213(8) 0.00032(6) 0.00446(7) 0.00005(7)
N4 0.025(2) 0.018(2) 0.0136(19) -0.0002(16) 0.0085(17) -0.0011(17)
N2 0.012(2) 0.024(2) 0.0173(19) 0.0038(17) 0.0030(16) -0.0017(16)
N5 0.015(2) 0.017(2) 0.0154(19) -0.0002(16) 0.0024(16) -0.0031(16)
N3 0.016(2) 0.0143(19) 0.0162(19) 0.0011(15) 0.0051(16) 0.0003(15)
N1 0.015(2) 0.016(2) 0.022(2) 0.0023(16) 0.0053(16) 0.0013(16)
N6 0.018(2) 0.0129(19) 0.0158(19) 0.0016(15) 0.0031(16) -0.0006(15)
S1 0.0179(6) 0.0243(7) 0.0321(7) 0.0079(5) 0.0092(5) 0.0016(5)
S2 0.0166(6) 0.0270(7) 0.0293(7) -0.0010(5) 0.0034(5) 0.0023(5)
K1 0.0221(6) 0.0205(5) 0.0174(5) -0.0006(4) 0.0035(4) 0.0032(4)
K2 0.0205(6) 0.0228(6) 0.0231(5) -0.0036(4) 0.0050(4) 0.0011(4)
Si1 0.0179(7) 0.0169(7) 0.0215(7) -0.0003(5) 0.0050(5) 0.0014(5)
Si12 0.0227(7) 0.0194(7) 0.0165(6) 0.0027(5) 0.0045(5) -0.0036(6)
Si11 0.0212(7) 0.0177(7) 0.0206(7) 0.0035(5) 0.0021(6) 0.0041(5)
Si5 0.0183(7) 0.0255(7) 0.0204(7) -0.0007(6) 0.0061(6) 0.0059(6)
Si2 0.0176(7) 0.0190(7) 0.0316(8) 0.0033(6) 0.0072(6) 0.0030(5)
Si6 0.0189(7) 0.0216(7) 0.0179(6) 0.0059(5) 0.0029(5) -0.0011(5)
Si3 0.0184(7) 0.0265(8) 0.0164(6) 0.0054(6) 0.0028(5) -0.0049(6)
Si10 0.0203(7) 0.0201(7) 0.0177(6) -0.0027(5) 0.0004(5) -0.0032(6)
Si4 0.0219(8) 0.0301(8) 0.0182(7) 0.0031(6) -0.0003(6) -0.0075(6)
Si8 0.0348(9) 0.0263(8) 0.0157(6) -0.0025(6) 0.0069(6) -0.0093(6)
Si9 0.0222(7) 0.0149(7) 0.0283(7) -0.0027(6) 0.0053(6) 0.0018(5)
Si7 0.0211(7) 0.0321(8) 0.0158(6) -0.0003(6) 0.0072(6) -0.0022(6)
O4 0.0192(18) 0.0219(18) 0.0222(18) 0.0004(15) 0.0056(14) 0.0018(14)
O7 0.026(2) 0.033(2) 0.0214(18) 0.0018(16) 0.0105(16) 0.0033(16)
O6 0.025(2) 0.0246(19) 0.0211(18) -0.0004(15) 0.0062(15) 0.0006(15)
O12 0.030(2) 0.025(2) 0.0206(18) -0.0027(15) 0.0085(16) 0.0020(16)
O1 0.025(2) 0.026(2) 0.0243(19) 0.0024(16) 0.0048(16) 0.0069(16)
O2 0.046(3) 0.030(2) 0.0179(18) -0.0003(16) 0.0080(17) -0.0044(19)
O5 0.025(2) 0.028(2) 0.0170(17) 0.0004(15) 0.0054(15) -0.0032(15)
O11 0.030(2) 0.031(2) 0.0214(18) 0.0002(16) 0.0046(16) -0.0065(17)
O9 0.021(2) 0.034(2) 0.048(3) -0.014(2) 0.0083(19) 0.0042(17)
O3 0.047(3) 0.022(2) 0.0225(19) 0.0000(16) -0.0029(18) 0.0005(18)
O10 0.029(2) 0.025(2) 0.050(3) 0.0048(19) 0.016(2) -0.0026(17)
O8 0.022(2) 0.045(3) 0.030(2) -0.0114(19) 0.0019(17) 0.0046(18)
C3 0.032(3) 0.028(3) 0.024(3) -0.001(2) 0.010(2) -0.001(2)
C2 0.025(3) 0.026(3) 0.030(3) 0.002(2) 0.003(2) -0.003(2)
C1 0.024(3) 0.024(3) 0.036(3) 0.002(2) 0.004(2) 0.007(2)
C5 0.018(3) 0.025(3) 0.035(3) 0.005(2) -0.001(2) 0.002(2)
C4 0.025(3) 0.043(4) 0.043(4) 0.002(3) 0.017(3) 0.005(3)
C6 0.033(3) 0.023(3) 0.042(3) 0.004(3) 0.001(3) 0.009(2)
C8 0.029(3) 0.036(3) 0.027(3) 0.005(2) 0.009(2) -0.005(2)
C7 0.029(3) 0.035(3) 0.022(3) 0.002(2) 0.009(2) -0.007(2)
C9 0.027(3) 0.039(3) 0.024(3) 0.010(2) 0.001(2) -0.003(2)
C10 0.039(4) 0.043(4) 0.022(3) -0.003(3) 0.008(3) -0.003(3)
C12 0.054(4) 0.026(3) 0.031(3) -0.001(3) 0.005(3) -0.014(3)
C11 0.022(3) 0.061(4) 0.034(3) -0.008(3) 0.002(3) -0.004(3)
C14 0.015(3) 0.039(3) 0.028(3) 0.006(2) 0.001(2) 0.008(2)
C13 0.022(3) 0.064(5) 0.034(3) 0.019(3) 0.013(3) 0.010(3)
C15 0.036(4) 0.045(4) 0.046(4) -0.019(3) 0.010(3) 0.011(3)
C17 0.021(3) 0.029(3) 0.031(3) 0.005(2) 0.007(2) -0.002(2)
C16 0.037(3) 0.043(4) 0.020(3) -0.003(2) 0.010(2) -0.010(3)
C18 0.023(3) 0.048(4) 0.035(3) 0.018(3) -0.002(2) -0.001(3)
C26 0.023(3) 0.026(3) 0.021(2) 0.009(2) 0.000(2) -0.004(2)
C23 0.032(3) 0.023(3) 0.031(3) -0.009(2) 0.005(2) -0.001(2)
C24 0.023(3) 0.022(3) 0.031(3) -0.002(2) 0.009(2) 0.001(2)
C27 0.026(3) 0.032(3) 0.018(2) 0.000(2) 0.008(2) 0.000(2)
C30 0.024(3) 0.031(3) 0.035(3) 0.000(2) 0.007(2) 0.012(2)
C28 0.031(3) 0.029(3) 0.015(2) -0.006(2) 0.007(2) -0.004(2)
C25 0.021(3) 0.026(3) 0.023(3) 0.006(2) 0.001(2) -0.001(2)
C29 0.028(3) 0.023(3) 0.039(3) -0.004(2) 0.013(3) 0.005(2)
C21 0.034(3) 0.038(3) 0.020(3) -0.003(2) 0.011(2) 0.001(3)
C20 0.033(3) 0.032(3) 0.023(3) 0.007(2) 0.006(2) 0.002(2)
C22 0.035(3) 0.039(3) 0.028(3) -0.007(3) 0.006(3) 0.002(3)
C19 0.041(4) 0.037(3) 0.026(3) 0.004(3) 0.000(3) 0.011(3)
C31 0.042(4) 0.028(3) 0.034(3) 0.005(2) 0.018(3) -0.010(3)
C32 0.032(3) 0.071(5) 0.030(3) 0.017(3) 0.020(3) 0.018(3)
C33 0.032(4) 0.074(5) 0.031(3) -0.010(3) 0.015(3) -0.022(3)
C36 0.039(3) 0.024(3) 0.036(3) -0.003(2) 0.017(3) -0.009(2)
C34 0.089(6) 0.064(5) 0.037(4) -0.034(4) 0.038(4) -0.045(5)
C35 0.033(4) 0.062(5) 0.032(3) 0.009(3) -0.008(3) -0.015(3)
C37 0.031(3) 0.027(3) 0.035(3) 0.011(2) 0.001(3) 0.009(2)
C38 0.022(3) 0.043(4) 0.044(4) -0.017(3) 0.009(3) 0.008(3)
C39 0.041(4) 0.021(3) 0.062(4) 0.001(3) 0.010(3) 0.000(3)
C42 0.021(3) 0.036(3) 0.028(3) -0.010(2) 0.004(2) -0.009(2)
C40 0.057(4) 0.042(4) 0.019(3) -0.004(3) 0.013(3) -0.021(3)
C41 0.034(4) 0.028(3) 0.043(4) -0.008(3) -0.013(3) -0.001(3)
C43 0.022(3) 0.035(3) 0.031(3) 0.002(2) 0.008(2) 0.003(2)
C44 0.041(3) 0.016(3) 0.031(3) 0.000(2) 0.012(3) 0.001(2)
C45 0.035(3) 0.037(3) 0.029(3) 0.009(3) 0.000(3) 0.016(3)
C48 0.034(3) 0.024(3) 0.024(3) 0.003(2) 0.013(2) 0.003(2)
C47 0.025(3) 0.024(3) 0.034(3) 0.004(2) 0.003(2) -0.003(2)
C46 0.035(3) 0.028(3) 0.015(2) 0.002(2) 0.005(2) -0.005(2)
C59 0.044(4) 0.022(3) 0.028(3) 0.000(2) 0.010(3) 0.004(2)
C58 0.042(4) 0.031(3) 0.026(3) -0.006(2) 0.014(3) -0.005(3)
C60 0.035(3) 0.028(3) 0.028(3) 0.006(2) 0.008(2) -0.001(2)
C57 0.052(4) 0.045(4) 0.016(3) -0.007(2) 0.011(3) -0.017(3)
C49 0.034(3) 0.044(4) 0.028(3) 0.005(3) 0.014(3) 0.001(3)
C55 0.045(4) 0.034(4) 0.050(4) 0.010(3) 0.014(3) -0.007(3)
C52 0.037(4) 0.036(4) 0.053(4) -0.024(3) 0.016(3) -0.001(3)
C53 0.028(3) 0.028(3) 0.066(5) -0.011(3) 0.010(3) -0.001(3)
C51 0.032(3) 0.049(4) 0.026(3) -0.023(3) 0.001(2) 0.006(3)
C54 0.028(3) 0.025(3) 0.071(5) -0.003(3) 0.009(3) -0.002(3)
C50 0.038(4) 0.053(4) 0.020(3) 0.001(3) 0.007(2) 0.004(3)
C56 0.046(4) 0.046(4) 0.036(3) 0.010(3) 0.011(3) -0.001(3)

loop_
_atom_type_symbol
_atom_type_description
_atom_type_scat_dispersion_real
_atom_type_scat_dispersion_imag
_atom_type_scat_source
C C 0.0033 0.0016 'International Tables Vol C Tables 4.2.6.8 and 6.1.1.4'
H H 0.0000 0.0000 'International Tables Vol C Tables 4.2.6.8 and 6.1.1.4'
N N 0.0061 0.0033 'International Tables Vol C Tables 4.2.6.8 and 6.1.1.4'
O O 0.0106 0.0060 'International Tables Vol C Tables 4.2.6.8 and 6.1.1.4'
Si Si 0.0817 0.0704 'International Tables Vol C Tables 4.2.6.8 and 6.1.1.4'
S S 0.1246 0.1234 'International Tables Vol C Tables 4.2.6.8 and 6.1.1.4'
K K 0.2009 0.2494 'International Tables Vol C Tables 4.2.6.8 and 6.1.1.4'
Th Th -7.2400 8.8979 'International Tables Vol C Tables 4.2.6.8 and 6.1.1.4'

loop_
_geom_angle_atom_site_label_1
_geom_angle_atom_site_label_2
_geom_angle_atom_site_label_3
_geom_angle
N3 Th1 N1 116.67(14)
N3 Th1 N2 116.17(14)
N1 Th1 N2 117.12(14)
N3 Th1 S1 99.50(10)
N1 Th1 S1 100.25(10)
N2 Th1 S1 102.26(10)
N4 Th2 N5 115.64(14)
N4 Th2 N6 117.37(14)
N5 Th2 N6 116.47(14)
N4 Th2 S2 100.18(11)
N5 Th2 S2 100.69(10)
N6 Th2 S2 101.89(10)
Si7 N4 Si8 119.9(2)
Si7 N4 Th2 122.8(2)
Si8 N4 Th2 117.0(2)
Si3 N2 Si4 121.6(2)
Si3 N2 Th1 121.4(2)
Si4 N2 Th1 116.8(2)
Si10 N5 Si9 123.5(2)
Si10 N5 Th2 118.8(2)
Si9 N5 Th2 117.6(2)
Si5 N3 Si6 120.9(2)
Si5 N3 Th1 116.38(19)
Si6 N3 Th1 122.4(2)
Si2 N1 Si1 120.7(2)
Si2 N1 Th1 114.0(2)
Si1 N1 Th1 125.0(2)
Si11 N6 Si12 121.7(2)
Si11 N6 Th2 121.6(2)
Si12 N6 Th2 116.4(2)
Th1 S1 K1 149.20(6)
Th2 S2 K2 177.95(6)
O3 K1 O5 119.90(12)
O3 K1 O4 59.71(11)
O5 K1 O4 60.45(11)
O3 K1 O2 58.35(12)
O5 K1 O2 159.70(12)
O4 K1 O2 115.82(11)
O3 K1 O6 147.38(13)
O5 K1 O6 59.38(11)
O4 K1 O6 112.52(11)
O2 K1 O6 110.01(12)
O3 K1 O1 116.45(12)
O5 K1 O1 117.24(11)
O4 K1 O1 159.44(11)
O2 K1 O1 58.32(11)
O6 K1 O1 58.46(10)
O3 K1 S1 82.58(10)
O5 K1 S1 91.82(9)
O4 K1 S1 79.33(8)
O2 K1 S1 107.41(9)
O6 K1 S1 128.99(9)
O1 K1 S1 121.04(9)
O10 K2 O12 119.82(12)
O10 K2 O8 120.73(14)
O12 K2 O8 118.85(13)
O10 K2 O9 60.22(14)
O12 K2 O9 168.46(12)
O8 K2 O9 60.64(13)
O10 K2 O11 60.13(12)
O12 K2 O11 60.27(11)
O8 K2 O11 164.72(12)
O9 K2 O11 116.78(13)
O10 K2 O7 169.96(12)
O12 K2 O7 60.06(11)
O8 K2 O7 58.84(12)
O9 K2 O7 117.61(13)
O11 K2 O7 117.29(11)
O10 K2 S2 90.44(10)
O12 K2 S2 93.28(9)
O8 K2 S2 94.05(9)
O9 K2 S2 98.25(9)
O11 K2 S2 101.23(9)
O7 K2 S2 99.60(9)
N1 Si1 C1 110.2(2)
N1 Si1 C2 113.9(2)
C1 Si1 C2 105.6(3)
N1 Si1 C3 112.6(2)
C1 Si1 C3 107.7(3)
C2 Si1 C3 106.4(3)
N6 Si12 C47 112.5(2)
N6 Si12 C48 110.3(2)
C47 Si12 C48 107.9(3)
N6 Si12 C46 112.7(2)
C47 Si12 C46 107.6(3)
C48 Si12 C46 105.4(2)
N6 Si11 C44 112.6(2)
N6 Si11 C43 109.8(2)
C44 Si11 C43 107.1(3)
N6 Si11 C45 114.8(2)
C44 Si11 C45 107.5(3)
C43 Si11 C45 104.5(3)
N3 Si5 C15 113.0(3)
N3 Si5 C14 115.3(2)
C15 Si5 C14 107.7(3)
N3 Si5 C13 108.5(2)
C15 Si5 C13 107.3(3)
C14 Si5 C13 104.6(3)
N1 Si2 C4 112.3(3)
N1 Si2 C6 113.7(2)
C4 Si2 C6 106.6(3)
N1 Si2 C5 110.8(2)
C4 Si2 C5 108.9(3)
C6 Si2 C5 104.0(3)
N3 Si6 C16 110.9(2)
N3 Si6 C17 112.8(2)
C16 Si6 C17 108.5(3)
N3 Si6 C18 113.4(2)
C16 Si6 C18 104.8(3)
C17 Si6 C18 106.0(3)
N2 Si3 C9 112.2(2)
N2 Si3 C8 109.9(2)
C9 Si3 C8 107.4(3)
N2 Si3 C7 114.1(2)
C9 Si3 C7 107.4(3)
C8 Si3 C7 105.4(3)
N5 Si10 C41 108.1(2)
N5 Si10 C40 113.5(3)
C41 Si10 C40 107.7(3)
N5 Si10 C42 115.0(2)
C41 Si10 C42 105.7(3)
C40 Si10 C42 106.4(3)
N2 Si4 C11 111.7(3)
N2 Si4 C12 110.0(2)
C11 Si4 C12 108.8(3)
N2 Si4 C10 114.6(2)
C11 Si4 C10 106.9(3)
C12 Si4 C10 104.4(3)
N4 Si8 C35 112.1(3)
N4 Si8 C36 110.1(2)
C35 Si8 C36 108.2(3)
N4 Si8 C34 112.8(3)
C35 Si8 C34 107.7(4)
C36 Si8 C34 105.6(3)
N5 Si9 C38 113.2(3)
N5 Si9 C39 113.7(3)
C38 Si9 C39 105.5(3)
N5 Si9 C37 108.6(2)
C38 Si9 C37 110.3(3)
C39 Si9 C37 105.2(3)
N4 Si7 C33 111.5(2)
N4 Si7 C32 115.1(3)
C33 Si7 C32 103.5(3)
N4 Si7 C31 112.0(2)
C33 Si7 C31 106.9(3)
C32 Si7 C31 107.1(3)
C25 O4 C24 111.9(4)
C25 O4 K1 104.5(3)
C24 O4 K1 109.3(3)
C49 O7 C60 111.9(4)
C49 O7 K2 111.6(3)
C60 O7 K2 107.5(3)
C28 O6 C29 112.1(4)
C28 O6 K1 113.9(3)
C29 O6 K1 117.6(3)
C58 O12 C59 112.6(4)
C58 O12 K2 117.7(3)
C59 O12 K2 119.1(3)
C19 O1 C30 110.6(4)
C19 O1 K1 116.4(3)
C30 O1 K1 115.0(3)
C20 O2 C21 112.5(4)
C20 O2 K1 110.0(3)
C21 O2 K1 113.7(3)
C27 O5 C26 111.3(4)
C27 O5 K1 117.1(3)
C26 O5 K1 116.4(3)
C56 O11 C57 110.3(5)
C56 O11 K2 109.2(4)
C57 O11 K2 111.4(3)
C52 O9 C53 112.9(5)
C52 O9 K2 110.5(4)
C53 O9 K2 108.4(3)
C22 O3 C23 114.3(4)
C22 O3 K1 120.7(3)
C23 O3 K1 118.6(3)
C55 O10 C54 113.5(5)
C55 O10 K2 119.6(4)
C54 O10 K2 119.8(4)
C51 O8 C50 112.2(5)
C51 O8 K2 116.3(4)
C50 O8 K2 119.0(3)
O5 C26 C25 108.1(4)
O3 C23 C24 107.4(4)
O4 C24 C23 108.0(4)
O5 C27 C28 108.7(4)
O1 C30 C29 109.2(4)
O6 C28 C27 109.6(4)
O4 C25 C26 107.6(4)
O6 C29 C30 108.4(5)
O2 C21 C22 109.4(4)
O2 C20 C19 108.3(5)
O3 C22 C21 109.1(5)
O1 C19 C20 109.1(5)
O12 C59 C60 108.4(4)
O12 C58 C57 108.3(5)
O7 C60 C59 107.4(5)
O11 C57 C58 108.5(5)
O7 C49 C50 108.5(5)
O10 C55 C56 108.3(5)
O9 C52 C51 108.9(5)
O9 C53 C54 109.3(5)
O8 C51 C52 108.0(5)
O10 C54 C53 108.4(5)
O8 C50 C49 107.6(5)
O11 C56 C55 109.1(6)

loop_
_geom_bond_atom_site_label_1
_geom_bond_atom_site_label_2
_geom_bond_distance
Th1 N3 2.351(4)
Th1 N1 2.368(4)
Th1 N2 2.377(4)
Th1 S1 2.5190(13)
Th2 N4 2.353(4)
Th2 N5 2.363(4)
Th2 N6 2.366(4)
Th2 S2 2.5129(14)
N4 Si7 1.718(4)
N4 Si8 1.729(4)
N2 Si3 1.720(4)
N2 Si4 1.725(4)
N5 Si10 1.716(4)
N5 Si9 1.732(4)
N3 Si5 1.717(4)
N3 Si6 1.732(4)
N1 Si2 1.724(4)
N1 Si1 1.724(4)
N6 Si11 1.717(4)
N6 Si12 1.726(4)
S1 K1 3.1219(17)
S2 K2 3.0393(18)
K1 O3 2.791(4)
K1 O5 2.816(4)
K1 O4 2.837(4)
K1 O2 2.841(4)
K1 O6 2.852(4)
K1 O1 2.906(4)
K2 O10 2.732(4)
K2 O12 2.755(4)
K2 O8 2.773(4)
K2 O9 2.834(4)
K2 O11 2.839(4)
K2 O7 2.877(4)
Si1 C1 1.872(6)
Si1 C2 1.882(6)
Si1 C3 1.884(5)
Si12 C47 1.868(6)
Si12 C48 1.872(5)
Si12 C46 1.873(5)
Si11 C44 1.878(6)
Si11 C43 1.879(6)
Si11 C45 1.887(6)
Si5 C15 1.865(6)
Si5 C14 1.866(6)
Si5 C13 1.871(6)
Si2 C4 1.870(6)
Si2 C6 1.875(6)
Si2 C5 1.891(6)
Si6 C16 1.864(6)
Si6 C17 1.870(6)
Si6 C18 1.876(6)
Si3 C9 1.866(6)
Si3 C8 1.869(6)
Si3 C7 1.885(6)
Si10 C41 1.872(6)
Si10 C40 1.881(6)
Si10 C42 1.882(6)
Si4 C11 1.869(6)
Si4 C12 1.881(6)
Si4 C10 1.881(6)
Si8 C35 1.875(7)
Si8 C36 1.883(6)
Si8 C34 1.889(7)
Si9 C38 1.874(6)
Si9 C39 1.887(6)
Si9 C37 1.895(6)
Si7 C33 1.871(6)
Si7 C32 1.877(6)
Si7 C31 1.877(6)
O4 C25 1.424(6)
O4 C24 1.428(6)
O7 C49 1.406(6)
O7 C60 1.419(7)
O6 C28 1.424(6)
O6 C29 1.431(7)
O12 C58 1.407(6)
O12 C59 1.420(7)
O1 C19 1.430(7)
O1 C30 1.439(6)
O2 C20 1.403(7)
O2 C21 1.426(7)
O5 C27 1.422(6)
O5 C26 1.430(6)
O11 C56 1.406(8)
O11 C57 1.435(7)
O9 C52 1.413(8)
O9 C53 1.430(8)
O3 C22 1.409(7)
O3 C23 1.440(7)
O10 C55 1.411(8)
O10 C54 1.420(7)
O8 C51 1.410(7)
O8 C50 1.415(8)
C26 C25 1.515(8)
C23 C24 1.501(8)
C27 C28 1.488(8)
C30 C29 1.495(8)
C21 C22 1.472(8)
C20 C19 1.488(8)
C59 C60 1.522(8)
C58 C57 1.497(9)
C49 C50 1.488(9)
C55 C56 1.503(10)
C52 C51 1.508(10)
C53 C54 1.483(10)
